data_4305132
loop_
_publ_author_name
'Yunjun Wu'
'Shaowu Wang'
'Xiancui Zhu'
'Gaosheng Yang'
'Yun Wei'
'Lijun Zhang'
'Hai-bin Song'

_publ_section_title
;
Synthesis, Characterization, and Catalytic Activity of Rare Earth Metal
Amides Supported by a Diamido Ligand with a CH2SiMe2 Link
;
_journal_name_full 'Inorganic Chemistry'
_journal_page_first 5503
_journal_page_last 5511
_journal_paper_doi 10.1021/ic800496d
_journal_volume 47
_journal_year 2008
_chemical_formula_moiety 'C60 H20 N4 O4 Si Yb'
_chemical_formula_sum 'C37 H68 N3 O Si3 Yb'
_chemical_formula_weight 828.25
_chemical_name_systematic
; 
 ? 
;
_space_group_IT_number 19
_symmetry_cell_setting orthorhombic
_symmetry_space_group_name_Hall 'P 2ac 2ab'
_symmetry_space_group_name_H-M 'P 21 21 21'
_atom_sites_solution_hydrogens geom
_atom_sites_solution_primary direct
_atom_sites_solution_secondary difmap
_audit_creation_method SHELXL-97
_cell_angle_alpha 90.00
_cell_angle_beta 90.00
_cell_angle_gamma 90.00
_cell_formula_units_Z 8
_cell_length_a 11.037(8)
_cell_length_b 21.149(14)
_cell_length_c 36.69(2)
_cell_measurement_reflns_used 20443
_cell_measurement_temperature 113(2)
_cell_measurement_theta_max 28.0
_cell_measurement_theta_min 1.5
_cell_volume 8564(10)
_computing_cell_refinement CrystalClear
_computing_data_collection CrystalClear
_computing_data_reduction CrystalClear
_computing_publication_material 'CrystalStructure 3.7.0'
_computing_structure_refinement 'SHELXL-97 (Sheldrick, 1997)'
_computing_structure_solution 'SHELXS-97 (Sheldrick, 1990)'
_diffrn_ambient_temperature 113(2)
_diffrn_detector_area_resol_mean 7.31
_diffrn_measured_fraction_theta_full 0.995
_diffrn_measured_fraction_theta_max 0.995
_diffrn_measurement_device_type 'Rigaku Saturn'
_diffrn_measurement_method \w
_diffrn_radiation_monochromator confocal
_diffrn_radiation_source 'rotating anode'
_diffrn_radiation_type MoK\a
_diffrn_radiation_wavelength 0.71070
_diffrn_reflns_av_R_equivalents 0.0737
_diffrn_reflns_av_sigmaI/netI 0.0731
_diffrn_reflns_limit_h_max 13
_diffrn_reflns_limit_h_min -14
_diffrn_reflns_limit_k_max 27
_diffrn_reflns_limit_k_min -27
_diffrn_reflns_limit_l_max 48
_diffrn_reflns_limit_l_min -48
_diffrn_reflns_number 76435
_diffrn_reflns_theta_full 27.93
_diffrn_reflns_theta_max 27.93
_diffrn_reflns_theta_min 1.47
_exptl_absorpt_coefficient_mu 2.297
_exptl_absorpt_correction_T_max 0.6087
_exptl_absorpt_correction_T_min 0.5089
_exptl_absorpt_correction_type numerical
_exptl_absorpt_process_details 'numabs (rigaku, 2005)'
_exptl_crystal_colour red
_exptl_crystal_density_diffrn 1.285
_exptl_crystal_density_method 'not measured'
_exptl_crystal_description prism
_exptl_crystal_F_000 3448
_exptl_crystal_size_max 0.34
_exptl_crystal_size_mid 0.26
_exptl_crystal_size_min 0.24
_refine_diff_density_max 0.840
_refine_diff_density_min -0.790
_refine_diff_density_rms 0.102
_refine_ls_abs_structure_details 'Flack H D (1983), Acta Cryst. A39, 876-881'
_refine_ls_abs_structure_Flack 0.006(6)
_refine_ls_extinction_method none
_refine_ls_goodness_of_fit_ref 1.067
_refine_ls_hydrogen_treatment constr
_refine_ls_matrix_type full
_refine_ls_number_parameters 833
_refine_ls_number_reflns 20420
_refine_ls_number_restraints 0
_refine_ls_restrained_S_all 1.067
_refine_ls_R_factor_all 0.0474
_refine_ls_R_factor_gt 0.0425
_refine_ls_shift/su_max 0.004
_refine_ls_shift/su_mean 0.000
_refine_ls_structure_factor_coef Fsqd
_refine_ls_weighting_details 'calc w=1/[\s^2^(Fo^2^)+(0.0041P)^2^+2.5583P] where P=(Fo^2^+2Fc^2^)/3'
_refine_ls_weighting_scheme calc
_refine_ls_wR_factor_gt 0.0743
_refine_ls_wR_factor_ref 0.0765
_reflns_number_gt 19049
_reflns_number_total 20420
_reflns_threshold_expression >2sigma(I)
_cod_data_source_file ic800496d-file002_1.cif
_cod_data_source_block shelxl
_cod_original_cell_volume 8565(10)
_cod_database_code 4305132

loop_
_symmetry_equiv_pos_as_xyz
'x, y, z'
'x+1/2, -y+1/2, -z'
'-x, y+1/2, -z+1/2'
'-x+1/2, -y, z+1/2'

loop_
_atom_site_label
_atom_site_type_symbol
_atom_site_fract_x
_atom_site_fract_y
_atom_site_fract_z
_atom_site_U_iso_or_equiv
_atom_site_adp_type
_atom_site_occupancy
_atom_site_symmetry_multiplicity
_atom_site_calc_flag
_atom_site_refinement_flags
_atom_site_disorder_assembly
_atom_site_disorder_group
Yb1 Yb 0.279203(18) 0.297629(9) 0.253646(5) 0.01990(5) Uani 1 1 d . . .
Yb2 Yb 0.566232(19) 0.014925(10) 0.492489(5) 0.02218(5) Uani 1 1 d . . .
Si1 Si 0.10371(12) 0.15742(6) 0.26124(4) 0.0244(3) Uani 1 1 d . . .
Si2 Si 0.24901(14) 0.20424(7) 0.32399(4) 0.0326(3) Uani 1 1 d . . .
Si3 Si 0.47802(16) 0.37613(9) 0.20915(5) 0.0430(4) Uani 1 1 d . . .
Si4 Si 0.37763(16) -0.11348(8) 0.48938(5) 0.0417(4) Uani 1 1 d . . .
Si5 Si 0.30543(13) 0.00123(7) 0.44610(4) 0.0324(4) Uani 1 1 d . . .
Si6 Si 0.76236(13) 0.06627(6) 0.54658(4) 0.0226(3) Uani 1 1 d . . .
N1 N 0.1995(4) 0.21297(17) 0.28001(10) 0.0226(9) Uani 1 1 d . . .
N2 N 0.4655(3) 0.33209(18) 0.24883(11) 0.0254(9) Uani 1 1 d . . .
N3 N 0.2398(4) 0.32392(18) 0.19882(10) 0.0243(9) Uani 1 1 d . . .
N4 N 0.4010(4) -0.0371(2) 0.47504(11) 0.0291(10) Uani 1 1 d . . .
N5 N 0.6493(3) 0.01078(19) 0.54637(10) 0.0223(8) Uani 1 1 d . . .
N6 N 0.6372(4) 0.10563(19) 0.48010(10) 0.0236(9) Uani 1 1 d . . .
O1 O 0.1926(3) 0.37938(18) 0.28407(10) 0.0373(10) Uani 1 1 d . . .
O2 O 0.7018(3) -0.04653(18) 0.46206(10) 0.0379(10) Uani 1 1 d . . .
C1 C 0.1891(5) 0.0868(2) 0.24411(16) 0.0369(13) Uani 1 1 d . . .
H1A H 0.2512 0.1006 0.2267 0.055 Uiso 1 1 calc R . .
H1B H 0.1329 0.0578 0.2320 0.055 Uiso 1 1 calc R . .
H1C H 0.2278 0.0652 0.2647 0.055 Uiso 1 1 calc R . .
C2 C -0.0095(5) 0.1248(3) 0.29475(15) 0.0331(13) Uani 1 1 d . . .
H2A H 0.0333 0.1025 0.3143 0.050 Uiso 1 1 calc R . .
H2B H -0.0640 0.0954 0.2822 0.050 Uiso 1 1 calc R . .
H2C H -0.0569 0.1596 0.3052 0.050 Uiso 1 1 calc R . .
C3 C 0.0160(5) 0.1898(3) 0.22231(14) 0.0321(13) Uani 1 1 d . . .
H3A H -0.0364 0.2241 0.2309 0.048 Uiso 1 1 calc R . .
H3B H -0.0339 0.1562 0.2116 0.048 Uiso 1 1 calc R . .
H3C H 0.0719 0.2061 0.2038 0.048 Uiso 1 1 calc R . .
C4 C 0.3151(6) 0.1250(3) 0.33438(16) 0.0521(18) Uani 1 1 d . . .
H4A H 0.2503 0.0933 0.3351 0.078 Uiso 1 1 calc R . .
H4B H 0.3560 0.1264 0.3581 0.078 Uiso 1 1 calc R . .
H4C H 0.3738 0.1136 0.3154 0.078 Uiso 1 1 calc R . .
C5 C 0.1308(6) 0.2200(3) 0.35926(15) 0.0505(18) Uani 1 1 d . . .
H5A H 0.0866 0.2587 0.3530 0.076 Uiso 1 1 calc R . .
H5B H 0.1696 0.2253 0.3831 0.076 Uiso 1 1 calc R . .
H5C H 0.0741 0.1844 0.3602 0.076 Uiso 1 1 calc R . .
C6 C 0.3721(5) 0.2641(3) 0.33166(14) 0.0417(15) Uani 1 1 d . . .
H6A H 0.4076 0.2578 0.3559 0.063 Uiso 1 1 calc R . .
H6B H 0.3379 0.3068 0.3301 0.063 Uiso 1 1 calc R . .
H6C H 0.4350 0.2589 0.3130 0.063 Uiso 1 1 calc R . .
C7 C 0.3233(5) 0.3780(3) 0.18922(15) 0.0399(15) Uani 1 1 d . . .
H7A H 0.2838 0.4179 0.1969 0.048 Uiso 1 1 calc R . .
H7B H 0.3313 0.3795 0.1624 0.048 Uiso 1 1 calc R . .
C8 C 0.5843(6) 0.3417(4) 0.17498(16) 0.074(3) Uani 1 1 d . . .
H8A H 0.6641 0.3356 0.1862 0.111 Uiso 1 1 calc R . .
H8B H 0.5917 0.3704 0.1542 0.111 Uiso 1 1 calc R . .
H8C H 0.5530 0.3008 0.1666 0.111 Uiso 1 1 calc R . .
C9 C 0.5241(7) 0.4608(3) 0.2134(2) 0.074(3) Uani 1 1 d . . .
H9A H 0.4756 0.4812 0.2324 0.110 Uiso 1 1 calc R . .
H9B H 0.5109 0.4824 0.1901 0.110 Uiso 1 1 calc R . .
H9C H 0.6101 0.4631 0.2199 0.110 Uiso 1 1 calc R . .
C10 C 0.5740(5) 0.3124(2) 0.26710(13) 0.0260(11) Uani 1 1 d . . .
C11 C 0.6260(4) 0.3498(2) 0.29542(13) 0.0235(10) Uani 1 1 d . . .
C12 C 0.7275(5) 0.3277(3) 0.31342(13) 0.0331(12) Uani 1 1 d . . .
H12 H 0.7629 0.3536 0.3317 0.040 Uiso 1 1 calc R . .
C13 C 0.7801(5) 0.2698(3) 0.30613(14) 0.0378(13) Uani 1 1 d . . .
H13 H 0.8496 0.2559 0.3191 0.045 Uiso 1 1 calc R . .
C14 C 0.7282(5) 0.2330(3) 0.27940(14) 0.0352(12) Uani 1 1 d . . .
H14 H 0.7621 0.1926 0.2743 0.042 Uiso 1 1 calc R . .
C15 C 0.6270(4) 0.2532(2) 0.25948(13) 0.0288(11) Uani 1 1 d . . .
C16 C 0.5761(5) 0.4133(2) 0.30585(13) 0.0310(12) Uani 1 1 d . . .
H16 H 0.5044 0.4221 0.2900 0.037 Uiso 1 1 calc R . .
C17 C 0.6677(6) 0.4663(3) 0.30009(16) 0.0457(16) Uani 1 1 d . . .
H17A H 0.7344 0.4615 0.3175 0.068 Uiso 1 1 calc R . .
H17B H 0.6281 0.5072 0.3039 0.068 Uiso 1 1 calc R . .
H17C H 0.6996 0.4641 0.2752 0.068 Uiso 1 1 calc R . .
C18 C 0.5338(6) 0.4153(3) 0.34577(15) 0.0404(15) Uani 1 1 d . . .
H18A H 0.4751 0.3814 0.3501 0.061 Uiso 1 1 calc R . .
H18B H 0.4956 0.4563 0.3508 0.061 Uiso 1 1 calc R . .
H18C H 0.6037 0.4097 0.3619 0.061 Uiso 1 1 calc R . .
C19 C 0.5759(5) 0.2095(3) 0.23011(15) 0.0422(14) Uani 1 1 d . . .
H19 H 0.5136 0.2337 0.2160 0.051 Uiso 1 1 calc R . .
C20 C 0.5149(6) 0.1520(3) 0.2465(2) 0.0580(18) Uiso 1 1 d . . .
H20A H 0.5682 0.1332 0.2649 0.087 Uiso 1 1 calc R . .
H20B H 0.4988 0.1209 0.2273 0.087 Uiso 1 1 calc R . .
H20C H 0.4384 0.1646 0.2579 0.087 Uiso 1 1 calc R . .
C21 C 0.6757(7) 0.1869(3) 0.20287(19) 0.065(2) Uiso 1 1 d . . .
H21A H 0.7223 0.2234 0.1943 0.097 Uiso 1 1 calc R . .
H21B H 0.6373 0.1659 0.1820 0.097 Uiso 1 1 calc R . .
H21C H 0.7300 0.1571 0.2152 0.097 Uiso 1 1 calc R . .
C22 C 0.1564(5) 0.3081(2) 0.17054(13) 0.0232(10) Uani 1 1 d . . .
C23 C 0.0413(4) 0.3367(2) 0.16860(14) 0.0261(11) Uani 1 1 d . . .
C24 C -0.0392(5) 0.3181(3) 0.14152(15) 0.0369(14) Uani 1 1 d . . .
H24 H -0.1174 0.3367 0.1404 0.044 Uiso 1 1 calc R . .
C25 C -0.0069(5) 0.2727(3) 0.11605(15) 0.0383(14) Uani 1 1 d . . .
H25 H -0.0632 0.2599 0.0979 0.046 Uiso 1 1 calc R . .
C26 C 0.1066(5) 0.2462(2) 0.11713(13) 0.0313(13) Uani 1 1 d . . .
H26 H 0.1285 0.2155 0.0994 0.038 Uiso 1 1 calc R . .
C27 C 0.1907(5) 0.2638(2) 0.14388(13) 0.0286(12) Uani 1 1 d . . .
C28 C 0.0037(5) 0.3868(3) 0.19573(16) 0.0346(13) Uani 1 1 d . . .
H28 H 0.0766 0.3963 0.2110 0.042 Uiso 1 1 calc R . .
C29 C -0.0331(12) 0.4478(4) 0.1781(2) 0.141(6) Uani 1 1 d . . .
H29A H -0.1036 0.4405 0.1624 0.212 Uiso 1 1 calc R . .
H29B H 0.0342 0.4641 0.1634 0.212 Uiso 1 1 calc R . .
H29C H -0.0541 0.4787 0.1969 0.212 Uiso 1 1 calc R . .
C30 C -0.0935(10) 0.3658(5) 0.2213(3) 0.158(6) Uani 1 1 d . . .
H30A H -0.1701 0.3619 0.2080 0.238 Uiso 1 1 calc R . .
H30B H -0.1026 0.3971 0.2408 0.238 Uiso 1 1 calc R . .
H30C H -0.0716 0.3248 0.2318 0.238 Uiso 1 1 calc R . .
C31 C 0.3184(5) 0.2353(3) 0.14297(15) 0.0346(13) Uani 1 1 d . . .
H31 H 0.3654 0.2548 0.1634 0.042 Uiso 1 1 calc R . .
C32 C 0.3861(6) 0.2500(3) 0.10749(17) 0.060(2) Uani 1 1 d . . .
H32A H 0.4704 0.2359 0.1096 0.090 Uiso 1 1 calc R . .
H32B H 0.3844 0.2957 0.1030 0.090 Uiso 1 1 calc R . .
H32C H 0.3469 0.2280 0.0872 0.090 Uiso 1 1 calc R . .
C33 C 0.3181(6) 0.1643(3) 0.1492(2) 0.058(2) Uani 1 1 d . . .
H33A H 0.2794 0.1432 0.1284 0.087 Uiso 1 1 calc R . .
H33B H 0.2730 0.1546 0.1715 0.087 Uiso 1 1 calc R . .
H33C H 0.4017 0.1492 0.1516 0.087 Uiso 1 1 calc R . .
C34 C 0.0872(8) 0.3789(4) 0.3062(3) 0.104(4) Uani 1 1 d . . .
H34A H 0.1043 0.3583 0.3298 0.124 Uiso 1 1 calc R . .
H34B H 0.0211 0.3555 0.2939 0.124 Uiso 1 1 calc R . .
C35 C 0.0516(11) 0.4468(4) 0.3118(3) 0.152(6) Uani 1 1 d . . .
H35A H -0.0305 0.4547 0.3020 0.183 Uiso 1 1 calc R . .
H35B H 0.0516 0.4573 0.3381 0.183 Uiso 1 1 calc R . .
C36 C 0.1343(10) 0.4823(5) 0.2940(3) 0.144(5) Uani 1 1 d . . .
H36A H 0.1660 0.5153 0.3106 0.172 Uiso 1 1 calc R . .
H36B H 0.0948 0.5038 0.2732 0.172 Uiso 1 1 calc R . .
C37 C 0.2310(7) 0.4453(3) 0.2811(3) 0.109(4) Uani 1 1 d . . .
H37A H 0.3045 0.4527 0.2960 0.131 Uiso 1 1 calc R . .
H37B H 0.2495 0.4560 0.2554 0.131 Uiso 1 1 calc R . .
C38 C 0.5222(6) -0.1463(3) 0.5083(2) 0.062(2) Uani 1 1 d . . .
H38A H 0.5830 -0.1488 0.4889 0.093 Uiso 1 1 calc R . .
H38B H 0.5074 -0.1887 0.5182 0.093 Uiso 1 1 calc R . .
H38C H 0.5518 -0.1186 0.5278 0.093 Uiso 1 1 calc R . .
C39 C 0.2607(7) -0.1209(3) 0.52660(19) 0.074(2) Uani 1 1 d . . .
H39A H 0.2911 -0.1008 0.5489 0.111 Uiso 1 1 calc R . .
H39B H 0.2447 -0.1657 0.5314 0.111 Uiso 1 1 calc R . .
H39C H 0.1856 -0.1001 0.5189 0.111 Uiso 1 1 calc R . .
C40 C 0.3275(7) -0.1680(3) 0.45202(19) 0.064(2) Uani 1 1 d . . .
H40A H 0.2447 -0.1572 0.4447 0.096 Uiso 1 1 calc R . .
H40B H 0.3298 -0.2117 0.4608 0.096 Uiso 1 1 calc R . .
H40C H 0.3819 -0.1635 0.4311 0.096 Uiso 1 1 calc R . .
C41 C 0.1422(5) -0.0040(4) 0.45945(18) 0.062(2) Uani 1 1 d . . .
H41A H 0.1190 -0.0485 0.4620 0.092 Uiso 1 1 calc R . .
H41B H 0.0922 0.0160 0.4406 0.092 Uiso 1 1 calc R . .
H41C H 0.1300 0.0179 0.4827 0.092 Uiso 1 1 calc R . .
C42 C 0.3494(6) 0.0862(3) 0.44534(17) 0.0518(17) Uani 1 1 d . . .
H42A H 0.3492 0.1029 0.4703 0.078 Uiso 1 1 calc R . .
H42B H 0.2914 0.1099 0.4305 0.078 Uiso 1 1 calc R . .
H42C H 0.4307 0.0904 0.4349 0.078 Uiso 1 1 calc R . .
C43 C 0.3139(6) -0.0275(3) 0.39822(15) 0.0511(18) Uani 1 1 d . . .
H43A H 0.3972 -0.0234 0.3893 0.077 Uiso 1 1 calc R . .
H43B H 0.2596 -0.0023 0.3829 0.077 Uiso 1 1 calc R . .
H43C H 0.2894 -0.0720 0.3973 0.077 Uiso 1 1 calc R . .
C44 C 0.7561(4) 0.1050(2) 0.49949(12) 0.0263(11) Uani 1 1 d . . .
H44A H 0.7835 0.1494 0.5021 0.032 Uiso 1 1 calc R . .
H44B H 0.8155 0.0832 0.4837 0.032 Uiso 1 1 calc R . .
C45 C 0.7414(5) 0.1265(2) 0.58320(14) 0.0372(14) Uani 1 1 d . . .
H45A H 0.6691 0.1519 0.5780 0.056 Uiso 1 1 calc R . .
H45B H 0.8126 0.1542 0.5842 0.056 Uiso 1 1 calc R . .
H45C H 0.7314 0.1052 0.6067 0.056 Uiso 1 1 calc R . .
C46 C 0.9260(5) 0.0409(2) 0.55089(14) 0.0308(11) Uani 1 1 d . . .
H46A H 0.9442 0.0315 0.5765 0.046 Uiso 1 1 calc R . .
H46B H 0.9789 0.0750 0.5423 0.046 Uiso 1 1 calc R . .
H46C H 0.9397 0.0029 0.5361 0.046 Uiso 1 1 calc R . .
C47 C 0.5914(5) -0.0173(3) 0.57667(13) 0.0299(12) Uani 1 1 d . . .
C48 C 0.4736(5) 0.0027(3) 0.58745(13) 0.0328(13) Uani 1 1 d . . .
C49 C 0.4127(6) -0.0308(3) 0.61559(15) 0.0458(16) Uani 1 1 d . . .
H49 H 0.3331 -0.0187 0.6225 0.055 Uiso 1 1 calc R . .
C50 C 0.4679(7) -0.0801(3) 0.63281(15) 0.0518(19) Uani 1 1 d . . .
H50 H 0.4264 -0.1018 0.6518 0.062 Uiso 1 1 calc R . .
C51 C 0.5824(7) -0.0991(3) 0.62322(16) 0.0498(17) Uani 1 1 d . . .
H51 H 0.6190 -0.1333 0.6359 0.060 Uiso 1 1 calc R . .
C52 C 0.6458(6) -0.0695(3) 0.59553(15) 0.0381(14) Uani 1 1 d . . .
C53 C 0.4127(5) 0.0612(3) 0.57201(15) 0.0391(14) Uani 1 1 d . . .
H53 H 0.4647 0.0776 0.5518 0.047 Uiso 1 1 calc R . .
C54 C 0.2849(6) 0.0492(3) 0.55638(17) 0.0576(18) Uani 1 1 d . . .
H54A H 0.2902 0.0191 0.5361 0.086 Uiso 1 1 calc R . .
H54B H 0.2506 0.0891 0.5476 0.086 Uiso 1 1 calc R . .
H54C H 0.2327 0.0317 0.5755 0.086 Uiso 1 1 calc R . .
C55 C 0.4033(6) 0.1131(3) 0.60114(17) 0.0526(18) Uani 1 1 d . . .
H55A H 0.3448 0.1003 0.6198 0.079 Uiso 1 1 calc R . .
H55B H 0.3762 0.1526 0.5898 0.079 Uiso 1 1 calc R . .
H55C H 0.4828 0.1196 0.6124 0.079 Uiso 1 1 calc R . .
C56 C 0.7730(6) -0.0897(3) 0.58665(17) 0.0425(15) Uani 1 1 d . . .
H56 H 0.7989 -0.0672 0.5640 0.051 Uiso 1 1 calc R . .
C57 C 0.7853(7) -0.1615(3) 0.5799(2) 0.069(2) Uani 1 1 d . . .
H57A H 0.7704 -0.1843 0.6028 0.104 Uiso 1 1 calc R . .
H57B H 0.8673 -0.1709 0.5712 0.104 Uiso 1 1 calc R . .
H57C H 0.7260 -0.1748 0.5616 0.104 Uiso 1 1 calc R . .
C58 C 0.8599(7) -0.0705(3) 0.61788(19) 0.070(3) Uani 1 1 d . . .
H58A H 0.8540 -0.0248 0.6220 0.105 Uiso 1 1 calc R . .
H58B H 0.9432 -0.0814 0.6112 0.105 Uiso 1 1 calc R . .
H58C H 0.8374 -0.0930 0.6402 0.105 Uiso 1 1 calc R . .
C59 C 0.6228(5) 0.1618(3) 0.45867(14) 0.0318(12) Uani 1 1 d . . .
C60 C 0.6588(6) 0.1629(3) 0.42233(15) 0.0418(15) Uani 1 1 d . . .
C61 C 0.6411(6) 0.2184(3) 0.40174(17) 0.055(2) Uani 1 1 d . . .
H61 H 0.6656 0.2196 0.3769 0.067 Uiso 1 1 calc R . .
C62 C 0.5893(7) 0.2705(3) 0.41710(19) 0.062(2) Uani 1 1 d . . .
H62 H 0.5774 0.3075 0.4029 0.075 Uiso 1 1 calc R . .
C63 C 0.5542(6) 0.2696(3) 0.45290(19) 0.0546(18) Uani 1 1 d . . .
H63 H 0.5186 0.3065 0.4631 0.065 Uiso 1 1 calc R . .
C64 C 0.5692(6) 0.2166(2) 0.47491(15) 0.0385(14) Uani 1 1 d . . .
C65 C 0.7221(6) 0.1074(3) 0.40489(14) 0.0454(16) Uani 1 1 d . . .
H65 H 0.7191 0.0717 0.4227 0.055 Uiso 1 1 calc R . .
C66 C 0.6603(7) 0.0843(4) 0.36989(17) 0.069(2) Uani 1 1 d . . .
H66A H 0.5762 0.0727 0.3752 0.104 Uiso 1 1 calc R . .
H66B H 0.7036 0.0473 0.3604 0.104 Uiso 1 1 calc R . .
H66C H 0.6616 0.1181 0.3516 0.104 Uiso 1 1 calc R . .
C67 C 0.8566(6) 0.1211(4) 0.39720(19) 0.075(3) Uani 1 1 d . . .
H67A H 0.8632 0.1561 0.3798 0.112 Uiso 1 1 calc R . .
H67B H 0.8949 0.0833 0.3869 0.112 Uiso 1 1 calc R . .
H67C H 0.8974 0.1325 0.4200 0.112 Uiso 1 1 calc R . .
C68 C 0.5312(5) 0.2186(3) 0.51431(16) 0.0432(15) Uani 1 1 d . . .
H68 H 0.5578 0.1781 0.5259 0.052 Uiso 1 1 calc R . .
C69 C 0.3932(6) 0.2230(3) 0.5184(2) 0.064(2) Uani 1 1 d . . .
H69A H 0.3627 0.2579 0.5034 0.096 Uiso 1 1 calc R . .
H69B H 0.3726 0.2305 0.5440 0.096 Uiso 1 1 calc R . .
H69C H 0.3561 0.1833 0.5103 0.096 Uiso 1 1 calc R . .
C70 C 0.5919(7) 0.2726(3) 0.53489(19) 0.066(2) Uani 1 1 d . . .
H70A H 0.6800 0.2686 0.5328 0.099 Uiso 1 1 calc R . .
H70B H 0.5685 0.2709 0.5606 0.099 Uiso 1 1 calc R . .
H70C H 0.5661 0.3131 0.5244 0.099 Uiso 1 1 calc R . .
C71 C 0.6848(5) -0.0683(3) 0.42449(16) 0.0465(17) Uani 1 1 d . . .
H71A H 0.6562 -0.0335 0.4087 0.056 Uiso 1 1 calc R . .
H71B H 0.6257 -0.1035 0.4234 0.056 Uiso 1 1 calc R . .
C72 C 0.8085(6) -0.0901(4) 0.41323(18) 0.060(2) Uani 1 1 d . . .
H72A H 0.8036 -0.1223 0.3937 0.072 Uiso 1 1 calc R . .
H72B H 0.8587 -0.0543 0.4046 0.072 Uiso 1 1 calc R . .
C73 C 0.8581(6) -0.1175(3) 0.44740(19) 0.064(2) Uani 1 1 d . . .
H73A H 0.9476 -0.1202 0.4465 0.077 Uiso 1 1 calc R . .
H73B H 0.8245 -0.1602 0.4520 0.077 Uiso 1 1 calc R . .
C74 C 0.8166(5) -0.0706(3) 0.47641(18) 0.0540(19) Uani 1 1 d . . .
H74A H 0.8046 -0.0919 0.5002 0.065 Uiso 1 1 calc R . .
H74B H 0.8762 -0.0361 0.4794 0.065 Uiso 1 1 calc R . .

loop_
_atom_site_aniso_label
_atom_site_aniso_U_11
_atom_site_aniso_U_22
_atom_site_aniso_U_33
_atom_site_aniso_U_23
_atom_site_aniso_U_13
_atom_site_aniso_U_12
Yb1 0.02092(10) 0.01952(9) 0.01925(9) -0.00142(8) 0.00131(8) -0.00126(8)
Yb2 0.02350(10) 0.02145(10) 0.02158(10) -0.00104(9) 0.00031(9) -0.00257(9)
Si1 0.0258(7) 0.0182(7) 0.0291(7) -0.0018(5) 0.0033(6) -0.0021(5)
Si2 0.0401(9) 0.0333(8) 0.0242(7) 0.0021(6) 0.0034(6) -0.0099(8)
Si3 0.0390(10) 0.0535(11) 0.0364(9) 0.0163(8) -0.0081(7) -0.0192(9)
Si4 0.0480(10) 0.0334(9) 0.0437(9) -0.0003(8) -0.0052(8) -0.0147(8)
Si5 0.0267(8) 0.0412(10) 0.0294(7) -0.0045(6) -0.0006(6) -0.0048(7)
Si6 0.0236(7) 0.0207(7) 0.0234(6) -0.0005(5) -0.0012(6) -0.0004(6)
N1 0.029(2) 0.017(2) 0.0220(19) -0.0036(16) 0.0008(17) -0.0028(18)
N2 0.019(2) 0.032(2) 0.025(2) -0.0020(19) -0.0036(17) -0.0045(17)
N3 0.030(2) 0.026(2) 0.0170(18) 0.0041(16) -0.0015(17) -0.0042(19)
N4 0.024(2) 0.032(2) 0.032(2) -0.0038(19) -0.0018(18) -0.0087(19)
N5 0.026(2) 0.022(2) 0.0186(19) 0.0024(17) -0.0047(16) -0.0022(19)
N6 0.024(2) 0.024(2) 0.023(2) 0.0044(17) -0.0018(17) 0.0027(18)
O1 0.034(2) 0.037(2) 0.041(2) -0.0141(18) 0.0040(17) 0.0134(18)
O2 0.032(2) 0.043(2) 0.039(2) -0.0194(18) 0.0036(17) 0.0032(19)
C1 0.045(3) 0.020(2) 0.045(3) -0.006(2) 0.002(3) 0.002(2)
C2 0.031(3) 0.027(3) 0.040(3) 0.006(2) 0.001(2) -0.007(2)
C3 0.027(3) 0.034(3) 0.036(3) 0.005(2) 0.001(2) -0.006(2)
C4 0.068(5) 0.053(4) 0.035(3) 0.013(3) -0.007(3) 0.000(4)
C5 0.065(4) 0.053(4) 0.033(3) -0.010(3) 0.020(3) -0.024(4)
C6 0.040(3) 0.059(4) 0.026(3) -0.001(3) 0.000(3) -0.016(3)
C7 0.054(4) 0.031(3) 0.035(3) 0.018(2) 0.000(3) -0.002(3)
C8 0.051(4) 0.141(8) 0.030(3) 0.022(4) 0.009(3) -0.017(5)
C9 0.077(5) 0.072(5) 0.071(5) 0.040(4) -0.034(4) -0.048(4)
C10 0.019(2) 0.032(3) 0.027(2) 0.003(2) 0.004(2) -0.003(2)
C11 0.026(3) 0.023(3) 0.021(2) 0.0016(19) 0.004(2) -0.006(2)
C12 0.033(3) 0.040(3) 0.026(3) -0.010(2) -0.006(2) -0.005(3)
C13 0.028(3) 0.049(3) 0.037(3) -0.006(3) -0.013(3) 0.005(3)
C14 0.025(3) 0.040(3) 0.041(3) -0.009(3) 0.001(3) -0.001(3)
C15 0.025(3) 0.033(3) 0.028(3) -0.007(2) 0.002(2) -0.004(2)
C16 0.038(3) 0.024(3) 0.031(3) -0.001(2) -0.002(3) -0.007(3)
C17 0.057(4) 0.035(3) 0.045(4) 0.001(3) 0.008(3) -0.021(3)
C18 0.053(4) 0.031(3) 0.038(3) -0.010(3) 0.014(3) -0.003(3)
C19 0.030(3) 0.045(3) 0.051(3) -0.021(3) -0.007(3) 0.004(3)
C22 0.031(3) 0.013(2) 0.026(2) 0.0021(19) 0.001(2) -0.001(2)
C23 0.022(3) 0.024(3) 0.033(3) 0.004(2) -0.003(2) -0.001(2)
C24 0.034(3) 0.034(3) 0.042(3) 0.006(3) -0.007(3) -0.002(3)
C25 0.043(4) 0.035(3) 0.037(3) 0.000(3) -0.009(3) -0.011(3)
C26 0.046(4) 0.027(3) 0.021(2) -0.001(2) -0.001(2) -0.003(2)
C27 0.038(3) 0.025(3) 0.022(2) 0.002(2) 0.003(2) -0.002(2)
C28 0.029(3) 0.031(3) 0.044(3) 0.001(3) -0.005(3) 0.005(3)
C29 0.297(16) 0.060(6) 0.067(6) -0.015(4) -0.065(8) 0.092(8)
C30 0.167(11) 0.120(9) 0.188(11) -0.104(8) 0.154(9) -0.073(8)
C31 0.034(3) 0.035(3) 0.035(3) -0.006(3) 0.004(2) 0.001(3)
C32 0.053(4) 0.078(5) 0.050(4) 0.006(4) 0.026(3) 0.007(4)
C33 0.041(4) 0.048(4) 0.085(5) 0.010(4) 0.010(4) 0.014(3)
C34 0.114(7) 0.071(6) 0.126(8) 0.041(5) 0.089(7) 0.063(6)
C35 0.183(12) 0.067(6) 0.207(13) 0.052(7) 0.155(11) 0.079(7)
C36 0.152(11) 0.068(7) 0.211(13) -0.013(8) 0.071(10) 0.057(7)
C37 0.045(5) 0.042(4) 0.241(12) -0.058(6) 0.018(6) -0.004(4)
C38 0.081(5) 0.035(3) 0.071(5) 0.012(4) -0.017(4) -0.012(3)
C39 0.086(6) 0.066(5) 0.070(5) 0.011(4) 0.012(5) -0.031(5)
C40 0.077(5) 0.040(4) 0.074(5) -0.007(4) -0.010(4) -0.011(4)
C41 0.034(3) 0.094(6) 0.057(4) 0.004(4) -0.004(3) -0.002(4)
C42 0.061(5) 0.044(4) 0.050(4) 0.002(3) -0.011(3) 0.002(3)
C43 0.065(5) 0.053(4) 0.036(3) -0.005(3) -0.017(3) -0.002(4)
C44 0.028(3) 0.025(2) 0.026(3) 0.003(2) -0.004(2) -0.009(2)
C45 0.045(4) 0.034(3) 0.033(3) -0.009(2) -0.006(3) 0.001(3)
C46 0.028(3) 0.030(3) 0.035(3) -0.001(2) -0.006(2) 0.001(2)
C47 0.038(3) 0.031(3) 0.021(2) 0.000(2) -0.002(2) -0.015(3)
C48 0.035(3) 0.040(4) 0.023(3) -0.004(2) 0.003(2) -0.012(3)
C49 0.044(4) 0.055(4) 0.038(3) -0.011(3) 0.005(3) -0.021(3)
C50 0.078(5) 0.053(4) 0.024(3) 0.004(3) -0.001(3) -0.033(4)
C51 0.068(5) 0.040(4) 0.041(3) 0.009(3) -0.015(3) -0.021(4)
C52 0.053(4) 0.034(3) 0.027(3) 0.005(2) -0.010(3) -0.014(3)
C53 0.029(3) 0.056(4) 0.032(3) -0.012(3) 0.009(2) -0.002(3)
C54 0.039(4) 0.083(5) 0.052(4) -0.013(4) 0.009(3) -0.003(4)
C55 0.044(4) 0.065(5) 0.049(4) -0.021(3) 0.012(3) 0.007(3)
C56 0.042(4) 0.027(3) 0.059(4) 0.016(3) -0.022(3) -0.007(3)
C57 0.056(5) 0.032(3) 0.120(7) 0.009(4) -0.021(5) 0.003(4)
C58 0.074(5) 0.063(5) 0.073(5) 0.034(4) -0.049(4) -0.031(4)
C59 0.029(3) 0.035(3) 0.032(3) 0.011(2) -0.012(2) -0.007(2)
C60 0.047(4) 0.048(4) 0.031(3) 0.006(3) -0.011(3) -0.015(3)
C61 0.073(5) 0.060(5) 0.034(3) 0.022(3) -0.017(3) -0.030(4)
C62 0.089(6) 0.041(4) 0.057(4) 0.027(3) -0.032(4) -0.026(4)
C63 0.064(5) 0.036(3) 0.063(4) 0.014(3) -0.027(4) -0.001(4)
C64 0.043(3) 0.028(3) 0.044(3) 0.012(2) -0.018(3) -0.002(3)
C65 0.040(3) 0.072(5) 0.024(3) 0.006(3) 0.000(3) -0.020(4)
C66 0.072(5) 0.103(7) 0.033(4) -0.006(4) 0.000(4) -0.020(5)
C67 0.056(5) 0.116(7) 0.052(5) -0.007(5) 0.019(4) -0.033(5)
C68 0.050(4) 0.035(3) 0.044(4) -0.002(3) -0.001(3) 0.017(3)
C69 0.055(4) 0.044(4) 0.093(6) -0.009(4) 0.004(4) 0.009(3)
C70 0.078(6) 0.057(5) 0.064(5) -0.020(4) -0.002(4) -0.005(4)
C71 0.046(4) 0.053(4) 0.041(3) -0.028(3) 0.000(3) -0.001(3)
C72 0.053(5) 0.078(5) 0.050(4) -0.040(4) 0.005(3) 0.005(4)
C73 0.048(4) 0.074(5) 0.071(5) -0.047(4) -0.013(4) 0.028(4)
C74 0.034(4) 0.066(5) 0.062(4) -0.037(4) -0.014(3) 0.012(3)

loop_
_atom_type_symbol
_atom_type_description
_atom_type_scat_dispersion_real
_atom_type_scat_dispersion_imag
_atom_type_scat_source
C C 0.0033 0.0016 'International Tables Vol C Tables 4.2.6.8 and 6.1.1.4'
H H 0.0000 0.0000 'International Tables Vol C Tables 4.2.6.8 and 6.1.1.4'
N N 0.0061 0.0033 'International Tables Vol C Tables 4.2.6.8 and 6.1.1.4'
O O 0.0106 0.0060 'International Tables Vol C Tables 4.2.6.8 and 6.1.1.4'
Si Si 0.0817 0.0704 'International Tables Vol C Tables 4.2.6.8 and 6.1.1.4'
Yb Yb -0.3850 5.5486 'International Tables Vol C Tables 4.2.6.8 and 6.1.1.4'

loop_
_geom_angle_atom_site_label_1
_geom_angle_atom_site_label_2
_geom_angle_atom_site_label_3
_geom_angle
_geom_angle_site_symmetry_1
_geom_angle_site_symmetry_3
_geom_angle_publ_flag
N3 Yb1 N2 91.64(16) . . ?
N3 Yb1 N1 122.78(14) . . ?
N2 Yb1 N1 132.60(15) . . ?
N3 Yb1 O1 100.34(15) . . ?
N2 Yb1 O1 100.47(15) . . ?
N1 Yb1 O1 103.51(14) . . ?
N6 Yb2 N5 94.31(15) . . ?
N6 Yb2 N4 133.54(15) . . ?
N5 Yb2 N4 125.86(15) . . ?
N6 Yb2 O2 99.70(15) . . ?
N5 Yb2 O2 98.35(15) . . ?
N4 Yb2 O2 96.60(15) . . ?
N1 Si1 C3 112.1(2) . . ?
N1 Si1 C1 111.6(2) . . ?
C3 Si1 C1 107.3(3) . . ?
N1 Si1 C2 113.3(2) . . ?
C3 Si1 C2 106.9(2) . . ?
C1 Si1 C2 105.1(2) . . ?
N1 Si2 C5 114.2(3) . . ?
N1 Si2 C4 114.4(2) . . ?
C5 Si2 C4 107.0(3) . . ?
N1 Si2 C6 107.4(2) . . ?
C5 Si2 C6 106.3(3) . . ?
C4 Si2 C6 107.0(3) . . ?
N2 Si3 C7 105.6(2) . . ?
N2 Si3 C8 113.9(3) . . ?
C7 Si3 C8 108.8(3) . . ?
N2 Si3 C9 117.8(3) . . ?
C7 Si3 C9 105.2(3) . . ?
C8 Si3 C9 105.0(4) . . ?
N4 Si4 C38 109.5(2) . . ?
N4 Si4 C40 113.5(3) . . ?
C38 Si4 C40 107.1(3) . . ?
N4 Si4 C39 113.8(3) . . ?
C38 Si4 C39 106.5(3) . . ?
C40 Si4 C39 106.0(3) . . ?
N4 Si5 C42 107.9(3) . . ?
N4 Si5 C43 113.7(3) . . ?
C42 Si5 C43 106.8(3) . . ?
N4 Si5 C41 113.9(3) . . ?
C42 Si5 C41 108.2(3) . . ?
C43 Si5 C41 106.0(3) . . ?
N5 Si6 C45 112.4(2) . . ?
N5 Si6 C46 120.1(2) . . ?
C45 Si6 C46 104.6(2) . . ?
N5 Si6 C44 105.26(19) . . ?
C45 Si6 C44 110.7(2) . . ?
C46 Si6 C44 103.4(2) . . ?
Si2 N1 Si1 119.9(2) . . ?
Si2 N1 Yb1 111.81(19) . . ?
Si1 N1 Yb1 128.3(2) . . ?
C10 N2 Si3 118.8(3) . . ?
C10 N2 Yb1 130.6(3) . . ?
Si3 N2 Yb1 108.74(19) . . ?
C22 N3 C7 113.6(4) . . ?
C22 N3 Yb1 139.2(3) . . ?
C7 N3 Yb1 107.1(3) . . ?
Si5 N4 Si4 123.1(2) . . ?
Si5 N4 Yb2 116.8(2) . . ?
Si4 N4 Yb2 120.0(2) . . ?
C47 N5 Si6 127.9(3) . . ?
C47 N5 Yb2 122.7(3) . . ?
Si6 N5 Yb2 106.43(18) . . ?
C59 N6 C44 111.5(4) . . ?
C59 N6 Yb2 145.7(3) . . ?
C44 N6 Yb2 102.4(3) . . ?
C34 O1 C37 106.7(5) . . ?
C34 O1 Yb1 128.4(4) . . ?
C37 O1 Yb1 124.6(4) . . ?
C74 O2 C71 109.8(4) . . ?
C74 O2 Yb2 126.3(3) . . ?
C71 O2 Yb2 123.9(3) . . ?
Si1 C1 H1A 109.5 . . ?
Si1 C1 H1B 109.5 . . ?
H1A C1 H1B 109.5 . . ?
Si1 C1 H1C 109.5 . . ?
H1A C1 H1C 109.5 . . ?
H1B C1 H1C 109.5 . . ?
Si1 C2 H2A 109.5 . . ?
Si1 C2 H2B 109.5 . . ?
H2A C2 H2B 109.5 . . ?
Si1 C2 H2C 109.5 . . ?
H2A C2 H2C 109.5 . . ?
H2B C2 H2C 109.5 . . ?
Si1 C3 H3A 109.5 . . ?
Si1 C3 H3B 109.5 . . ?
H3A C3 H3B 109.5 . . ?
Si1 C3 H3C 109.5 . . ?
H3A C3 H3C 109.5 . . ?
H3B C3 H3C 109.5 . . ?
Si2 C4 H4A 109.5 . . ?
Si2 C4 H4B 109.5 . . ?
H4A C4 H4B 109.5 . . ?
Si2 C4 H4C 109.5 . . ?
H4A C4 H4C 109.5 . . ?
H4B C4 H4C 109.5 . . ?
Si2 C5 H5A 109.5 . . ?
Si2 C5 H5B 109.5 . . ?
H5A C5 H5B 109.5 . . ?
Si2 C5 H5C 109.5 . . ?
H5A C5 H5C 109.5 . . ?
H5B C5 H5C 109.5 . . ?
Si2 C6 H6A 109.5 . . ?
Si2 C6 H6B 109.5 . . ?
H6A C6 H6B 109.5 . . ?
Si2 C6 H6C 109.5 . . ?
H6A C6 H6C 109.5 . . ?
H6B C6 H6C 109.5 . . ?
N3 C7 Si3 116.9(3) . . ?
N3 C7 H7A 108.1 . . ?
Si3 C7 H7A 108.1 . . ?
N3 C7 H7B 108.1 . . ?
Si3 C7 H7B 108.1 . . ?
H7A C7 H7B 107.3 . . ?
Si3 C8 H8A 109.5 . . ?
Si3 C8 H8B 109.5 . . ?
H8A C8 H8B 109.5 . . ?
Si3 C8 H8C 109.5 . . ?
H8A C8 H8C 109.5 . . ?
H8B C8 H8C 109.5 . . ?
Si3 C9 H9A 109.5 . . ?
Si3 C9 H9B 109.5 . . ?
H9A C9 H9B 109.5 . . ?
Si3 C9 H9C 109.5 . . ?
H9A C9 H9C 109.5 . . ?
H9B C9 H9C 109.5 . . ?
C15 C10 C11 118.0(5) . . ?
C15 C10 N2 120.7(4) . . ?
C11 C10 N2 121.1(4) . . ?
C12 C11 C10 119.2(5) . . ?
C12 C11 C16 118.5(5) . . ?
C10 C11 C16 122.3(5) . . ?
C13 C12 C11 123.2(5) . . ?
C13 C12 H12 118.4 . . ?
C11 C12 H12 118.4 . . ?
C14 C13 C12 117.7(5) . . ?
C14 C13 H13 121.1 . . ?
C12 C13 H13 121.1 . . ?
C13 C14 C15 122.0(5) . . ?
C13 C14 H14 119.0 . . ?
C15 C14 H14 119.0 . . ?
C14 C15 C10 119.8(5) . . ?
C14 C15 C19 118.6(5) . . ?
C10 C15 C19 121.6(5) . . ?
C11 C16 C17 112.3(5) . . ?
C11 C16 C18 112.3(4) . . ?
C17 C16 C18 108.3(4) . . ?
C11 C16 H16 108.0 . . ?
C17 C16 H16 108.0 . . ?
C18 C16 H16 108.0 . . ?
C16 C17 H17A 109.5 . . ?
C16 C17 H17B 109.5 . . ?
H17A C17 H17B 109.5 . . ?
C16 C17 H17C 109.5 . . ?
H17A C17 H17C 109.5 . . ?
H17B C17 H17C 109.5 . . ?
C16 C18 H18A 109.5 . . ?
C16 C18 H18B 109.5 . . ?
H18A C18 H18B 109.5 . . ?
C16 C18 H18C 109.5 . . ?
H18A C18 H18C 109.5 . . ?
H18B C18 H18C 109.5 . . ?
C20 C19 C15 111.7(5) . . ?
C20 C19 C21 108.7(5) . . ?
C15 C19 C21 112.1(5) . . ?
C20 C19 H19 108.1 . . ?
C15 C19 H19 108.1 . . ?
C21 C19 H19 108.1 . . ?
C19 C20 H20A 109.5 . . ?
C19 C20 H20B 109.5 . . ?
H20A C20 H20B 109.5 . . ?
C19 C20 H20C 109.5 . . ?
H20A C20 H20C 109.5 . . ?
H20B C20 H20C 109.5 . . ?
C19 C21 H21A 109.5 . . ?
C19 C21 H21B 109.5 . . ?
H21A C21 H21B 109.5 . . ?
C19 C21 H21C 109.5 . . ?
H21A C21 H21C 109.5 . . ?
H21B C21 H21C 109.5 . . ?
C27 C22 C23 119.6(5) . . ?
C27 C22 N3 119.2(4) . . ?
C23 C22 N3 121.2(4) . . ?
C24 C23 C22 119.4(5) . . ?
C24 C23 C28 119.6(5) . . ?
C22 C23 C28 121.0(5) . . ?
C25 C24 C23 120.9(5) . . ?
C25 C24 H24 119.5 . . ?
C23 C24 H24 119.5 . . ?
C26 C25 C24 119.9(5) . . ?
C26 C25 H25 120.1 . . ?
C24 C25 H25 120.1 . . ?
C25 C26 C27 121.1(5) . . ?
C25 C26 H26 119.4 . . ?
C27 C26 H26 119.4 . . ?
C26 C27 C22 119.1(5) . . ?
C26 C27 C31 119.3(5) . . ?
C22 C27 C31 121.6(5) . . ?
C30 C28 C29 109.4(8) . . ?
C30 C28 C23 113.8(5) . . ?
C29 C28 C23 113.1(5) . . ?
C30 C28 H28 106.7 . . ?
C29 C28 H28 106.7 . . ?
C23 C28 H28 106.7 . . ?
C28 C29 H29A 109.5 . . ?
C28 C29 H29B 109.5 . . ?
H29A C29 H29B 109.5 . . ?
C28 C29 H29C 109.5 . . ?
H29A C29 H29C 109.5 . . ?
H29B C29 H29C 109.5 . . ?
C28 C30 H30A 109.5 . . ?
C28 C30 H30B 109.5 . . ?
H30A C30 H30B 109.5 . . ?
C28 C30 H30C 109.5 . . ?
H30A C30 H30C 109.5 . . ?
H30B C30 H30C 109.5 . . ?
C33 C31 C32 109.3(5) . . ?
C33 C31 C27 112.6(5) . . ?
C32 C31 C27 112.7(5) . . ?
C33 C31 H31 107.3 . . ?
C32 C31 H31 107.3 . . ?
C27 C31 H31 107.3 . . ?
C31 C32 H32A 109.5 . . ?
C31 C32 H32B 109.5 . . ?
H32A C32 H32B 109.5 . . ?
C31 C32 H32C 109.5 . . ?
H32A C32 H32C 109.5 . . ?
H32B C32 H32C 109.5 . . ?
C31 C33 H33A 109.5 . . ?
C31 C33 H33B 109.5 . . ?
H33A C33 H33B 109.5 . . ?
C31 C33 H33C 109.5 . . ?
H33A C33 H33C 109.5 . . ?
H33B C33 H33C 109.5 . . ?
O1 C34 C35 106.6(7) . . ?
O1 C34 H34A 110.4 . . ?
C35 C34 H34A 110.4 . . ?
O1 C34 H34B 110.4 . . ?
C35 C34 H34B 110.4 . . ?
H34A C34 H34B 108.6 . . ?
C36 C35 C34 106.7(7) . . ?
C36 C35 H35A 110.4 . . ?
C34 C35 H35A 110.4 . . ?
C36 C35 H35B 110.4 . . ?
C34 C35 H35B 110.4 . . ?
H35A C35 H35B 108.6 . . ?
C35 C36 C37 111.5(8) . . ?
C35 C36 H36A 109.3 . . ?
C37 C36 H36A 109.3 . . ?
C35 C36 H36B 109.3 . . ?
C37 C36 H36B 109.3 . . ?
H36A C36 H36B 108.0 . . ?
C36 C37 O1 106.7(7) . . ?
C36 C37 H37A 110.4 . . ?
O1 C37 H37A 110.4 . . ?
C36 C37 H37B 110.4 . . ?
O1 C37 H37B 110.4 . . ?
H37A C37 H37B 108.6 . . ?
Si4 C38 H38A 109.5 . . ?
Si4 C38 H38B 109.5 . . ?
H38A C38 H38B 109.5 . . ?
Si4 C38 H38C 109.5 . . ?
H38A C38 H38C 109.5 . . ?
H38B C38 H38C 109.5 . . ?
Si4 C39 H39A 109.5 . . ?
Si4 C39 H39B 109.5 . . ?
H39A C39 H39B 109.5 . . ?
Si4 C39 H39C 109.5 . . ?
H39A C39 H39C 109.5 . . ?
H39B C39 H39C 109.5 . . ?
Si4 C40 H40A 109.5 . . ?
Si4 C40 H40B 109.5 . . ?
H40A C40 H40B 109.5 . . ?
Si4 C40 H40C 109.5 . . ?
H40A C40 H40C 109.5 . . ?
H40B C40 H40C 109.5 . . ?
Si5 C41 H41A 109.5 . . ?
Si5 C41 H41B 109.5 . . ?
H41A C41 H41B 109.5 . . ?
Si5 C41 H41C 109.5 . . ?
H41A C41 H41C 109.5 . . ?
H41B C41 H41C 109.5 . . ?
Si5 C42 H42A 109.5 . . ?
Si5 C42 H42B 109.5 . . ?
H42A C42 H42B 109.5 . . ?
Si5 C42 H42C 109.5 . . ?
H42A C42 H42C 109.5 . . ?
H42B C42 H42C 109.5 . . ?
Si5 C43 H43A 109.5 . . ?
Si5 C43 H43B 109.5 . . ?
H43A C43 H43B 109.5 . . ?
Si5 C43 H43C 109.5 . . ?
H43A C43 H43C 109.5 . . ?
H43B C43 H43C 109.5 . . ?
N6 C44 Si6 117.8(3) . . ?
N6 C44 H44A 107.9 . . ?
Si6 C44 H44A 107.9 . . ?
N6 C44 H44B 107.9 . . ?
Si6 C44 H44B 107.9 . . ?
H44A C44 H44B 107.2 . . ?
Si6 C45 H45A 109.5 . . ?
Si6 C45 H45B 109.5 . . ?
H45A C45 H45B 109.5 . . ?
Si6 C45 H45C 109.5 . . ?
H45A C45 H45C 109.5 . . ?
H45B C45 H45C 109.5 . . ?
Si6 C46 H46A 109.5 . . ?
Si6 C46 H46B 109.5 . . ?
H46A C46 H46B 109.5 . . ?
Si6 C46 H46C 109.5 . . ?
H46A C46 H46C 109.5 . . ?
H46B C46 H46C 109.5 . . ?
N5 C47 C48 120.5(5) . . ?
N5 C47 C52 120.9(5) . . ?
C48 C47 C52 118.4(5) . . ?
C49 C48 C47 119.1(5) . . ?
C49 C48 C53 117.9(5) . . ?
C47 C48 C53 122.8(5) . . ?
C50 C49 C48 120.4(6) . . ?
C50 C49 H49 119.8 . . ?
C48 C49 H49 119.8 . . ?
C49 C50 C51 121.1(6) . . ?
C49 C50 H50 119.4 . . ?
C51 C50 H50 119.4 . . ?
C50 C51 C52 121.5(6) . . ?
C50 C51 H51 119.3 . . ?
C52 C51 H51 119.3 . . ?
C51 C52 C47 119.4(6) . . ?
C51 C52 C56 120.2(6) . . ?
C47 C52 C56 120.3(5) . . ?
C48 C53 C55 110.7(5) . . ?
C48 C53 C54 114.1(5) . . ?
C55 C53 C54 108.3(5) . . ?
C48 C53 H53 107.8 . . ?
C55 C53 H53 107.8 . . ?
C54 C53 H53 107.8 . . ?
C53 C54 H54A 109.5 . . ?
C53 C54 H54B 109.5 . . ?
H54A C54 H54B 109.5 . . ?
C53 C54 H54C 109.5 . . ?
H54A C54 H54C 109.5 . . ?
H54B C54 H54C 109.5 . . ?
C53 C55 H55A 109.5 . . ?
C53 C55 H55B 109.5 . . ?
H55A C55 H55B 109.5 . . ?
C53 C55 H55C 109.5 . . ?
H55A C55 H55C 109.5 . . ?
H55B C55 H55C 109.5 . . ?
C52 C56 C57 113.4(5) . . ?
C52 C56 C58 110.1(6) . . ?
C57 C56 C58 108.8(5) . . ?
C52 C56 H56 108.2 . . ?
C57 C56 H56 108.2 . . ?
C58 C56 H56 108.2 . . ?
C56 C57 H57A 109.5 . . ?
C56 C57 H57B 109.5 . . ?
H57A C57 H57B 109.5 . . ?
C56 C57 H57C 109.5 . . ?
H57A C57 H57C 109.5 . . ?
H57B C57 H57C 109.5 . . ?
C56 C58 H58A 109.5 . . ?
C56 C58 H58B 109.5 . . ?
H58A C58 H58B 109.5 . . ?
C56 C58 H58C 109.5 . . ?
H58A C58 H58C 109.5 . . ?
H58B C58 H58C 109.5 . . ?
C60 C59 C64 120.3(5) . . ?
C60 C59 N6 120.5(5) . . ?
C64 C59 N6 119.2(5) . . ?
C59 C60 C61 119.2(6) . . ?
C59 C60 C65 121.8(5) . . ?
C61 C60 C65 119.0(6) . . ?
C62 C61 C60 120.6(6) . . ?
C62 C61 H61 119.7 . . ?
C60 C61 H61 119.7 . . ?
C61 C62 C63 120.3(6) . . ?
C61 C62 H62 119.8 . . ?
C63 C62 H62 119.8 . . ?
C62 C63 C64 122.2(7) . . ?
C62 C63 H63 118.9 . . ?
C64 C63 H63 118.9 . . ?
C63 C64 C59 117.4(6) . . ?
C63 C64 C68 120.1(6) . . ?
C59 C64 C68 122.6(5) . . ?
C60 C65 C66 113.4(6) . . ?
C60 C65 C67 112.2(6) . . ?
C66 C65 C67 109.6(5) . . ?
C60 C65 H65 107.1 . . ?
C66 C65 H65 107.1 . . ?
C67 C65 H65 107.1 . . ?
C65 C66 H66A 109.5 . . ?
C65 C66 H66B 109.5 . . ?
H66A C66 H66B 109.5 . . ?
C65 C66 H66C 109.5 . . ?
H66A C66 H66C 109.5 . . ?
H66B C66 H66C 109.5 . . ?
C65 C67 H67A 109.5 . . ?
C65 C67 H67B 109.5 . . ?
H67A C67 H67B 109.5 . . ?
C65 C67 H67C 109.5 . . ?
H67A C67 H67C 109.5 . . ?
H67B C67 H67C 109.5 . . ?
C64 C68 C70 112.0(5) . . ?
C64 C68 C69 111.8(5) . . ?
C70 C68 C69 110.0(5) . . ?
C64 C68 H68 107.6 . . ?
C70 C68 H68 107.6 . . ?
C69 C68 H68 107.6 . . ?
C68 C69 H69A 109.5 . . ?
C68 C69 H69B 109.5 . . ?
H69A C69 H69B 109.5 . . ?
C68 C69 H69C 109.5 . . ?
H69A C69 H69C 109.5 . . ?
H69B C69 H69C 109.5 . . ?
C68 C70 H70A 109.5 . . ?
C68 C70 H70B 109.5 . . ?
H70A C70 H70B 109.5 . . ?
C68 C70 H70C 109.5 . . ?
H70A C70 H70C 109.5 . . ?
H70B C70 H70C 109.5 . . ?
O2 C71 C72 103.9(5) . . ?
O2 C71 H71A 111.0 . . ?
C72 C71 H71A 111.0 . . ?
O2 C71 H71B 111.0 . . ?
C72 C71 H71B 111.0 . . ?
H71A C71 H71B 109.0 . . ?
C73 C72 C71 102.9(5) . . ?
C73 C72 H72A 111.2 . . ?
C71 C72 H72A 111.2 . . ?
C73 C72 H72B 111.2 . . ?
C71 C72 H72B 111.2 . . ?
H72A C72 H72B 109.1 . . ?
C72 C73 C74 102.9(5) . . ?
C72 C73 H73A 111.2 . . ?
C74 C73 H73A 111.2 . . ?
C72 C73 H73B 111.2 . . ?
C74 C73 H73B 111.2 . . ?
H73A C73 H73B 109.1 . . ?
O2 C74 C73 103.6(5) . . ?
O2 C74 H74A 111.0 . . ?
C73 C74 H74A 111.0 . . ?
O2 C74 H74B 111.0 . . ?
C73 C74 H74B 111.0 . . ?
H74A C74 H74B 109.0 . . ?

loop_
_geom_bond_atom_site_label_1
_geom_bond_atom_site_label_2
_geom_bond_distance
_geom_bond_site_symmetry_2
_geom_bond_publ_flag
Yb1 N3 2.132(4) . ?
Yb1 N2 2.189(4) . ?
Yb1 N1 2.217(4) . ?
Yb1 O1 2.269(4) . ?
Yb2 N6 2.122(4) . ?
Yb2 N5 2.181(4) . ?
Yb2 N4 2.224(4) . ?
Yb2 O2 2.275(4) . ?
Si1 N1 1.724(4) . ?
Si1 C3 1.856(5) . ?
Si1 C1 1.874(5) . ?
Si1 C2 1.884(5) . ?
Si2 N1 1.713(4) . ?
Si2 C5 1.868(6) . ?
Si2 C4 1.868(6) . ?
Si2 C6 1.878(6) . ?
Si3 N2 1.734(5) . ?
Si3 C7 1.858(6) . ?
Si3 C8 1.865(7) . ?
Si3 C9 1.867(7) . ?
Si4 N4 1.718(5) . ?
Si4 C38 1.874(7) . ?
Si4 C40 1.875(6) . ?
Si4 C39 1.885(7) . ?
Si5 N4 1.703(4) . ?
Si5 C42 1.861(6) . ?
Si5 C43 1.861(6) . ?
Si5 C41 1.870(6) . ?
Si6 N5 1.713(4) . ?
Si6 C45 1.867(5) . ?
Si6 C46 1.891(5) . ?
Si6 C44 1.913(5) . ?
N2 C10 1.434(6) . ?
N3 C22 1.427(6) . ?
N3 C7 1.511(6) . ?
N5 C47 1.413(6) . ?
N6 C59 1.434(6) . ?
N6 C44 1.493(6) . ?
O1 C34 1.418(8) . ?
O1 C37 1.460(8) . ?
O2 C74 1.464(7) . ?
O2 C71 1.466(6) . ?
C1 H1A 0.9800 . ?
C1 H1B 0.9800 . ?
C1 H1C 0.9800 . ?
C2 H2A 0.9800 . ?
C2 H2B 0.9800 . ?
C2 H2C 0.9800 . ?
C3 H3A 0.9800 . ?
C3 H3B 0.9800 . ?
C3 H3C 0.9800 . ?
C4 H4A 0.9800 . ?
C4 H4B 0.9800 . ?
C4 H4C 0.9800 . ?
C5 H5A 0.9800 . ?
C5 H5B 0.9800 . ?
C5 H5C 0.9800 . ?
C6 H6A 0.9800 . ?
C6 H6B 0.9800 . ?
C6 H6C 0.9800 . ?
C7 H7A 0.9900 . ?
C7 H7B 0.9900 . ?
C8 H8A 0.9800 . ?
C8 H8B 0.9800 . ?
C8 H8C 0.9800 . ?
C9 H9A 0.9800 . ?
C9 H9B 0.9800 . ?
C9 H9C 0.9800 . ?
C10 C15 1.412(7) . ?
C10 C11 1.425(7) . ?
C11 C12 1.382(7) . ?
C11 C16 1.502(7) . ?
C12 C13 1.381(7) . ?
C12 H12 0.9500 . ?
C13 C14 1.377(7) . ?
C13 H13 0.9500 . ?
C14 C15 1.402(7) . ?
C14 H14 0.9500 . ?
C15 C19 1.527(7) . ?
C16 C17 1.523(7) . ?
C16 C18 1.538(7) . ?
C16 H16 1.0000 . ?
C17 H17A 0.9800 . ?
C17 H17B 0.9800 . ?
C17 H17C 0.9800 . ?
C18 H18A 0.9800 . ?
C18 H18B 0.9800 . ?
C18 H18C 0.9800 . ?
C19 C20 1.514(8) . ?
C19 C21 1.562(8) . ?
C19 H19 1.0000 . ?
C20 H20A 0.9800 . ?
C20 H20B 0.9800 . ?
C20 H20C 0.9800 . ?
C21 H21A 0.9800 . ?
C21 H21B 0.9800 . ?
C21 H21C 0.9800 . ?
C22 C27 1.407(6) . ?
C22 C23 1.409(7) . ?
C23 C24 1.390(7) . ?
C23 C28 1.511(7) . ?
C24 C25 1.387(8) . ?
C24 H24 0.9500 . ?
C25 C26 1.372(8) . ?
C25 H25 0.9500 . ?
C26 C27 1.401(7) . ?
C26 H26 0.9500 . ?
C27 C31 1.534(7) . ?
C28 C30 1.492(9) . ?
C28 C29 1.500(8) . ?
C28 H28 1.0000 . ?
C29 H29A 0.9800 . ?
C29 H29B 0.9800 . ?
C29 H29C 0.9800 . ?
C30 H30A 0.9800 . ?
C30 H30B 0.9800 . ?
C30 H30C 0.9800 . ?
C31 C33 1.518(8) . ?
C31 C32 1.533(8) . ?
C31 H31 1.0000 . ?
C32 H32A 0.9800 . ?
C32 H32B 0.9800 . ?
C32 H32C 0.9800 . ?
C33 H33A 0.9800 . ?
C33 H33B 0.9800 . ?
C33 H33C 0.9800 . ?
C34 C35 1.505(10) . ?
C34 H34A 0.9900 . ?
C34 H34B 0.9900 . ?
C35 C36 1.351(12) . ?
C35 H35A 0.9900 . ?
C35 H35B 0.9900 . ?
C36 C37 1.406(10) . ?
C36 H36A 0.9900 . ?
C36 H36B 0.9900 . ?
C37 H37A 0.9900 . ?
C37 H37B 0.9900 . ?
C38 H38A 0.9800 . ?
C38 H38B 0.9800 . ?
C38 H38C 0.9800 . ?
C39 H39A 0.9800 . ?
C39 H39B 0.9800 . ?
C39 H39C 0.9800 . ?
C40 H40A 0.9800 . ?
C40 H40B 0.9800 . ?
C40 H40C 0.9800 . ?
C41 H41A 0.9800 . ?
C41 H41B 0.9800 . ?
C41 H41C 0.9800 . ?
C42 H42A 0.9800 . ?
C42 H42B 0.9800 . ?
C42 H42C 0.9800 . ?
C43 H43A 0.9800 . ?
C43 H43B 0.9800 . ?
C43 H43C 0.9800 . ?
C44 H44A 0.9900 . ?
C44 H44B 0.9900 . ?
C45 H45A 0.9800 . ?
C45 H45B 0.9800 . ?
C45 H45C 0.9800 . ?
C46 H46A 0.9800 . ?
C46 H46B 0.9800 . ?
C46 H46C 0.9800 . ?
C47 C48 1.424(7) . ?
C47 C52 1.434(7) . ?
C48 C49 1.420(7) . ?
C48 C53 1.518(8) . ?
C49 C50 1.364(9) . ?
C49 H49 0.9500 . ?
C50 C51 1.371(9) . ?
C50 H50 0.9500 . ?
C51 C52 1.383(8) . ?
C51 H51 0.9500 . ?
C52 C56 1.504(9) . ?
C53 C55 1.536(7) . ?
C53 C54 1.544(8) . ?
C53 H53 1.0000 . ?
C54 H54A 0.9800 . ?
C54 H54B 0.9800 . ?
C54 H54C 0.9800 . ?
C55 H55A 0.9800 . ?
C55 H55B 0.9800 . ?
C55 H55C 0.9800 . ?
C56 C57 1.543(8) . ?
C56 C58 1.549(8) . ?
C56 H56 1.0000 . ?
C57 H57A 0.9800 . ?
C57 H57B 0.9800 . ?
C57 H57C 0.9800 . ?
C58 H58A 0.9800 . ?
C58 H58B 0.9800 . ?
C58 H58C 0.9800 . ?
C59 C60 1.391(8) . ?
C59 C64 1.430(8) . ?
C60 C61 1.410(8) . ?
C60 C65 1.509(9) . ?
C61 C62 1.363(10) . ?
C61 H61 0.9500 . ?
C62 C63 1.369(9) . ?
C62 H62 0.9500 . ?
C63 C64 1.393(7) . ?
C63 H63 0.9500 . ?
C64 C68 1.506(8) . ?
C65 C66 1.534(8) . ?
C65 C67 1.539(9) . ?
C65 H65 1.0000 . ?
C66 H66A 0.9800 . ?
C66 H66B 0.9800 . ?
C66 H66C 0.9800 . ?
C67 H67A 0.9800 . ?
C67 H67B 0.9800 . ?
C67 H67C 0.9800 . ?
C68 C70 1.525(8) . ?
C68 C69 1.533(8) . ?
C68 H68 1.0000 . ?
C69 H69A 0.9800 . ?
C69 H69B 0.9800 . ?
C69 H69C 0.9800 . ?
C70 H70A 0.9800 . ?
C70 H70B 0.9800 . ?
C70 H70C 0.9800 . ?
C71 C72 1.499(8) . ?
C71 H71A 0.9900 . ?
C71 H71B 0.9900 . ?
C72 C73 1.486(9) . ?
C72 H72A 0.9900 . ?
C72 H72B 0.9900 . ?
C73 C74 1.526(8) . ?
C73 H73A 0.9900 . ?
C73 H73B 0.9900 . ?
C74 H74A 0.9900 . ?
C74 H74B 0.9900 . ?

loop_
_geom_torsion_atom_site_label_1
_geom_torsion_atom_site_label_2
_geom_torsion_atom_site_label_3
_geom_torsion_atom_site_label_4
_geom_torsion
_geom_torsion_site_symmetry_1
_geom_torsion_site_symmetry_2
_geom_torsion_site_symmetry_3
_geom_torsion_site_symmetry_4
_geom_torsion_publ_flag
C5 Si2 N1 Si1 -72.8(3) . . . . ?
C4 Si2 N1 Si1 51.0(4) . . . . ?
C6 Si2 N1 Si1 169.6(3) . . . . ?
C5 Si2 N1 Yb1 109.5(3) . . . . ?
C4 Si2 N1 Yb1 -126.7(3) . . . . ?
C6 Si2 N1 Yb1 -8.1(3) . . . . ?
C3 Si1 N1 Si2 157.7(3) . . . . ?
C1 Si1 N1 Si2 -81.9(3) . . . . ?
C2 Si1 N1 Si2 36.6(3) . . . . ?
C3 Si1 N1 Yb1 -25.0(3) . . . . ?
C1 Si1 N1 Yb1 95.5(3) . . . . ?
C2 Si1 N1 Yb1 -146.1(3) . . . . ?
N3 Yb1 N1 Si2 179.69(18) . . . . ?
N2 Yb1 N1 Si2 50.0(3) . . . . ?
O1 Yb1 N1 Si2 -68.3(2) . . . . ?
N3 Yb1 N1 Si1 2.2(3) . . . . ?
N2 Yb1 N1 Si1 -127.5(3) . . . . ?
O1 Yb1 N1 Si1 114.2(3) . . . . ?
C7 Si3 N2 C10 168.9(4) . . . . ?
C8 Si3 N2 C10 49.6(5) . . . . ?
C9 Si3 N2 C10 -74.0(5) . . . . ?
C7 Si3 N2 Yb1 2.9(3) . . . . ?
C8 Si3 N2 Yb1 -116.4(3) . . . . ?
C9 Si3 N2 Yb1 120.0(3) . . . . ?
N3 Yb1 N2 C10 -151.7(4) . . . . ?
N1 Yb1 N2 C10 -12.0(5) . . . . ?
O1 Yb1 N2 C10 107.5(4) . . . . ?
N3 Yb1 N2 Si3 12.1(2) . . . . ?
N1 Yb1 N2 Si3 151.79(18) . . . . ?
O1 Yb1 N2 Si3 -88.7(2) . . . . ?
N2 Yb1 N3 C22 157.5(5) . . . . ?
N1 Yb1 N3 C22 12.1(5) . . . . ?
O1 Yb1 N3 C22 -101.5(5) . . . . ?
N2 Yb1 N3 C7 -26.9(3) . . . . ?
N1 Yb1 N3 C7 -172.4(3) . . . . ?
O1 Yb1 N3 C7 74.1(3) . . . . ?
C42 Si5 N4 Si4 169.2(3) . . . . ?
C43 Si5 N4 Si4 -72.6(4) . . . . ?
C41 Si5 N4 Si4 49.1(4) . . . . ?
C42 Si5 N4 Yb2 -13.3(3) . . . . ?
C43 Si5 N4 Yb2 105.0(3) . . . . ?
C41 Si5 N4 Yb2 -133.4(3) . . . . ?
C38 Si4 N4 Si5 162.5(3) . . . . ?
C40 Si4 N4 Si5 42.9(4) . . . . ?
C39 Si4 N4 Si5 -78.5(4) . . . . ?
C38 Si4 N4 Yb2 -15.0(4) . . . . ?
C40 Si4 N4 Yb2 -134.6(3) . . . . ?
C39 Si4 N4 Yb2 104.0(3) . . . . ?
N6 Yb2 N4 Si5 -1.2(3) . . . . ?
N5 Yb2 N4 Si5 143.4(2) . . . . ?
O2 Yb2 N4 Si5 -111.3(2) . . . . ?
N6 Yb2 N4 Si4 176.4(2) . . . . ?
N5 Yb2 N4 Si4 -39.0(3) . . . . ?
O2 Yb2 N4 Si4 66.3(3) . . . . ?
C45 Si6 N5 C47 -38.8(5) . . . . ?
C46 Si6 N5 C47 84.9(5) . . . . ?
C44 Si6 N5 C47 -159.3(4) . . . . ?
C45 Si6 N5 Yb2 121.6(2) . . . . ?
C46 Si6 N5 Yb2 -114.7(2) . . . . ?
C44 Si6 N5 Yb2 1.1(2) . . . . ?
N6 Yb2 N5 C47 143.5(4) . . . . ?
N4 Yb2 N5 C47 -11.5(5) . . . . ?
O2 Yb2 N5 C47 -116.0(4) . . . . ?
N6 Yb2 N5 Si6 -18.1(2) . . . . ?
N4 Yb2 N5 Si6 -173.21(17) . . . . ?
O2 Yb2 N5 Si6 82.3(2) . . . . ?
N5 Yb2 N6 C59 -156.3(6) . . . . ?
N4 Yb2 N6 C59 -4.4(7) . . . . ?
O2 Yb2 N6 C59 104.4(6) . . . . ?
N5 Yb2 N6 C44 32.8(3) . . . . ?
N4 Yb2 N6 C44 -175.3(3) . . . . ?
O2 Yb2 N6 C44 -66.4(3) . . . . ?
N3 Yb1 O1 C34 109.9(6) . . . . ?
N2 Yb1 O1 C34 -156.5(6) . . . . ?
N1 Yb1 O1 C34 -17.7(6) . . . . ?
N3 Yb1 O1 C37 -63.5(6) . . . . ?
N2 Yb1 O1 C37 30.2(6) . . . . ?
N1 Yb1 O1 C37 169.0(6) . . . . ?
N6 Yb2 O2 C74 88.0(5) . . . . ?
N5 Yb2 O2 C74 -7.9(5) . . . . ?
N4 Yb2 O2 C74 -135.7(5) . . . . ?
N6 Yb2 O2 C71 -92.5(4) . . . . ?
N5 Yb2 O2 C71 171.6(4) . . . . ?
N4 Yb2 O2 C71 43.8(4) . . . . ?
C22 N3 C7 Si3 -148.0(4) . . . . ?
Yb1 N3 C7 Si3 35.2(5) . . . . ?
N2 Si3 C7 N3 -25.9(5) . . . . ?
C8 Si3 C7 N3 96.7(5) . . . . ?
C9 Si3 C7 N3 -151.2(4) . . . . ?
Si3 N2 C10 C15 -92.4(5) . . . . ?
Yb1 N2 C10 C15 70.1(6) . . . . ?
Si3 N2 C10 C11 92.6(5) . . . . ?
Yb1 N2 C10 C11 -105.0(5) . . . . ?
C15 C10 C11 C12 2.0(7) . . . . ?
N2 C10 C11 C12 177.1(4) . . . . ?
C15 C10 C11 C16 -179.6(4) . . . . ?
N2 C10 C11 C16 -4.5(7) . . . . ?
C10 C11 C12 C13 -2.0(8) . . . . ?
C16 C11 C12 C13 179.5(5) . . . . ?
C11 C12 C13 C14 0.4(8) . . . . ?
C12 C13 C14 C15 1.2(8) . . . . ?
C13 C14 C15 C10 -1.1(8) . . . . ?
C13 C14 C15 C19 179.5(5) . . . . ?
C11 C10 C15 C14 -0.5(7) . . . . ?
N2 C10 C15 C14 -175.6(4) . . . . ?
C11 C10 C15 C19 178.9(5) . . . . ?
N2 C10 C15 C19 3.7(7) . . . . ?
C12 C11 C16 C17 60.2(6) . . . . ?
C10 C11 C16 C17 -118.3(5) . . . . ?
C12 C11 C16 C18 -62.1(6) . . . . ?
C10 C11 C16 C18 119.5(5) . . . . ?
C14 C15 C19 C20 70.4(6) . . . . ?
C10 C15 C19 C20 -109.0(6) . . . . ?
C14 C15 C19 C21 -51.9(7) . . . . ?
C10 C15 C19 C21 128.7(6) . . . . ?
C7 N3 C22 C27 88.8(5) . . . . ?
Yb1 N3 C22 C27 -95.8(6) . . . . ?
C7 N3 C22 C23 -90.4(6) . . . . ?
Yb1 N3 C22 C23 85.0(6) . . . . ?
C27 C22 C23 C24 3.5(7) . . . . ?
N3 C22 C23 C24 -177.3(4) . . . . ?
C27 C22 C23 C28 -177.1(5) . . . . ?
N3 C22 C23 C28 2.1(7) . . . . ?
C22 C23 C24 C25 -1.2(8) . . . . ?
C28 C23 C24 C25 179.4(5) . . . . ?
C23 C24 C25 C26 -0.9(8) . . . . ?
C24 C25 C26 C27 0.7(8) . . . . ?
C25 C26 C27 C22 1.7(8) . . . . ?
C25 C26 C27 C31 -177.2(5) . . . . ?
C23 C22 C27 C26 -3.7(7) . . . . ?
N3 C22 C27 C26 177.1(4) . . . . ?
C23 C22 C27 C31 175.1(4) . . . . ?
N3 C22 C27 C31 -4.1(7) . . . . ?
C24 C23 C28 C30 68.3(8) . . . . ?
C22 C23 C28 C30 -111.1(8) . . . . ?
C24 C23 C28 C29 -57.3(8) . . . . ?
C22 C23 C28 C29 123.3(7) . . . . ?
C26 C27 C31 C33 -64.5(7) . . . . ?
C22 C27 C31 C33 116.7(6) . . . . ?
C26 C27 C31 C32 59.6(7) . . . . ?
C22 C27 C31 C32 -119.2(6) . . . . ?
C37 O1 C34 C35 8.4(11) . . . . ?
Yb1 O1 C34 C35 -165.9(7) . . . . ?
O1 C34 C35 C36 -0.5(15) . . . . ?
C34 C35 C36 C37 -8.1(17) . . . . ?
C35 C36 C37 O1 13.5(15) . . . . ?
C34 O1 C37 C36 -13.2(11) . . . . ?
Yb1 O1 C37 C36 161.4(7) . . . . ?
C59 N6 C44 Si6 146.1(4) . . . . ?
Yb2 N6 C44 Si6 -39.4(4) . . . . ?
N5 Si6 C44 N6 27.2(4) . . . . ?
C45 Si6 C44 N6 -94.4(4) . . . . ?
C46 Si6 C44 N6 154.0(4) . . . . ?
Si6 N5 C47 C48 102.7(5) . . . . ?
Yb2 N5 C47 C48 -54.8(6) . . . . ?
Si6 N5 C47 C52 -82.0(6) . . . . ?
Yb2 N5 C47 C52 120.5(4) . . . . ?
N5 C47 C48 C49 173.6(5) . . . . ?
C52 C47 C48 C49 -1.8(7) . . . . ?
N5 C47 C48 C53 -10.8(7) . . . . ?
C52 C47 C48 C53 173.8(5) . . . . ?
C47 C48 C49 C50 2.0(8) . . . . ?
C53 C48 C49 C50 -173.9(5) . . . . ?
C48 C49 C50 C51 -0.7(9) . . . . ?
C49 C50 C51 C52 -0.7(10) . . . . ?
C50 C51 C52 C47 0.8(9) . . . . ?
C50 C51 C52 C56 177.6(5) . . . . ?
N5 C47 C52 C51 -174.9(5) . . . . ?
C48 C47 C52 C51 0.5(8) . . . . ?
N5 C47 C52 C56 8.3(8) . . . . ?
C48 C47 C52 C56 -176.3(5) . . . . ?
C49 C48 C53 C55 65.2(6) . . . . ?
C47 C48 C53 C55 -110.5(6) . . . . ?
C49 C48 C53 C54 -57.3(6) . . . . ?
C47 C48 C53 C54 127.0(5) . . . . ?
C51 C52 C56 C57 52.5(8) . . . . ?
C47 C52 C56 C57 -130.7(6) . . . . ?
C51 C52 C56 C58 -69.6(7) . . . . ?
C47 C52 C56 C58 107.2(6) . . . . ?
C44 N6 C59 C60 91.5(6) . . . . ?
Yb2 N6 C59 C60 -78.9(8) . . . . ?
C44 N6 C59 C64 -89.5(6) . . . . ?
Yb2 N6 C59 C64 100.1(7) . . . . ?
C64 C59 C60 C61 -0.3(8) . . . . ?
N6 C59 C60 C61 178.7(5) . . . . ?
C64 C59 C60 C65 176.5(5) . . . . ?
N6 C59 C60 C65 -4.5(8) . . . . ?
C59 C60 C61 C62 -0.1(10) . . . . ?
C65 C60 C61 C62 -177.0(6) . . . . ?
C60 C61 C62 C63 0.4(11) . . . . ?
C61 C62 C63 C64 -0.2(11) . . . . ?
C62 C63 C64 C59 -0.2(10) . . . . ?
C62 C63 C64 C68 178.9(6) . . . . ?
C60 C59 C64 C63 0.5(9) . . . . ?
N6 C59 C64 C63 -178.5(5) . . . . ?
C60 C59 C64 C68 -178.6(5) . . . . ?
N6 C59 C64 C68 2.4(8) . . . . ?
C59 C60 C65 C66 126.2(6) . . . . ?
C61 C60 C65 C66 -57.0(8) . . . . ?
C59 C60 C65 C67 -108.9(7) . . . . ?
C61 C60 C65 C67 67.9(7) . . . . ?
C63 C64 C68 C70 -55.7(8) . . . . ?
C59 C64 C68 C70 123.3(6) . . . . ?
C63 C64 C68 C69 68.4(8) . . . . ?
C59 C64 C68 C69 -112.6(6) . . . . ?
C74 O2 C71 C72 -16.0(7) . . . . ?
Yb2 O2 C71 C72 164.4(4) . . . . ?
O2 C71 C72 C73 35.4(7) . . . . ?
C71 C72 C73 C74 -41.1(7) . . . . ?
C71 O2 C74 C73 -9.2(7) . . . . ?
Yb2 O2 C74 C73 170.3(4) . . . . ?
C72 C73 C74 O2 31.1(7) . . . . ?
